data_2006276
loop_
_publ_author_name
'Cunningham, Ian D.'
'Wan, Nan Chi'
'Povey, David C.'
'Smith, Gallienus W.'
'Cox, Brian G.'

_publ_section_title
;
 <i>N</i>-Cyano-<i>N</i>'-(4-methoxyphenyl)guanidine
;
_journal_issue 7
_journal_name_full 'Acta Crystallographica Section C'
_journal_page_first 984
_journal_page_last 985
_journal_paper_doi 10.1107/S0108270197003065
_journal_volume 53
_journal_year 1997
_chemical_formula_sum 'C9 H10 N4 O'
_chemical_formula_weight 190.21
_space_group_IT_number 2
_symmetry_cell_setting triclinic
_symmetry_space_group_name_Hall '-P 1'
_symmetry_space_group_name_H-M 'P -1'
_atom_type_scat_source IntTabIV
_cell_angle_alpha 111.21(4)
_cell_angle_beta 92.02(4)
_cell_angle_gamma 107.74(4)
_cell_formula_units_Z 2
_cell_length_a 6.904(3)
_cell_length_b 8.431(3)
_cell_length_c 9.555(6)
_cell_measurement_reflns_used 25
_cell_measurement_temperature 293
_cell_measurement_theta_max 13
_cell_measurement_theta_min 7
_cell_volume 487.2(5)
_computing_cell_refinement 'CAD-4 Software'
_computing_data_collection 'CAD-4 Software (Enraf-Nonius, 1989)'
_computing_data_reduction 'SDP (Frenz, 1983)'
_computing_structure_refinement SDP
_computing_structure_solution 'SDP, MULTAN78 (Main et al., 1978)'
_diffrn_measurement_device 'Enraf-Nonius CAD-4'
_diffrn_measurement_method '\w/2\q scans'
_diffrn_radiation_type MoK\a
_diffrn_radiation_wavelength 0.71073
_diffrn_reflns_limit_h_max 8
_diffrn_reflns_limit_h_min 0
_diffrn_reflns_limit_k_max 9
_diffrn_reflns_limit_k_min -10
_diffrn_reflns_limit_l_max 11
_diffrn_reflns_limit_l_min -11
_diffrn_reflns_number 1909
_diffrn_reflns_theta_max 26.0
_diffrn_standards_decay_% 11.0
_diffrn_standards_interval_time 60
_diffrn_standards_number 1
_exptl_absorpt_coefficient_mu 0.085
_exptl_absorpt_correction_type none
_exptl_crystal_colour colourless
_exptl_crystal_density_diffrn 1.294
_exptl_crystal_density_method none
_exptl_crystal_description prism
_exptl_crystal_size_max 0.5
_exptl_crystal_size_mid 0.3
_exptl_crystal_size_min 0.2
_refine_diff_density_max 0.19
_refine_diff_density_min -0.22
_refine_ls_extinction_method none
_refine_ls_goodness_of_fit_obs 1.026
_refine_ls_hydrogen_treatment 'H atoms: see text'
_refine_ls_number_parameters 139
_refine_ls_number_reflns 1340
_refine_ls_R_factor_obs .058
_refine_ls_shift/esd_max 0.16
_refine_ls_structure_factor_coef F
_refine_ls_weighting_details 'w = 1/[\s^2^(F)+(0.5F)^2^+5.0]'
_refine_ls_weighting_scheme calc
_refine_ls_wR_factor_obs .076
_reflns_number_observed 1340
_reflns_number_total 1909
_reflns_observed_criterion I>3\s(I)
_cod_data_source_file bm1034.cif
_cod_data_source_block bm1034a
_cod_depositor_comments
;
The following automatic conversions were performed:

'_refine_ls_weighting_scheme' value ' 1/[\s^2^(F)+(0.5F)^2^+5.0]' was
changed to 'calc'. New tag '_refine_ls_weighting_details' was
created. The value of the new tag was set to 'w =
1/[\s^2^(F)+(0.5F)^2^+5.0]'.

Automatic conversion script
Id: cif_fix_values 3143 2015-03-26 13:38:13Z robertas 
;
_cod_original_cell_volume 487.2(11)
_cod_database_code 2006276

loop_
_symmetry_equiv_pos_as_xyz
x,y,z
-x,-y,-z

loop_
_atom_site_aniso_label
_atom_site_aniso_U_11
_atom_site_aniso_U_22
_atom_site_aniso_U_33
_atom_site_aniso_U_12
_atom_site_aniso_U_13
_atom_site_aniso_U_23
O .0709(7) .0811(8) .0587(9) .0595(5) .0241(7) .0160(7)
N1 .0671(8) .0664(7) .0350(7) .0525(5) .0241(6) .0243(6)
N2 .0774(9) .0773(8) .0388(7) .0593(6) .0284(7) .0293(6)
N3 .0665(8) .0683(7) .0312(7) .0515(5) .0192(6) .0205(6)
N4 .0970(10) .1060(10) .0411(8) .0807(7) .0315(8) .0324(7)
C1 .0437(8) .0493(8) .0341(8) .0297(6) .0130(7) .0164(6)
C2 .0598(9) .0664(9) .0337(8) .0477(6) .0150(7) .0206(7)
C11 .0503(9) .0502(8) .0366(8) .0343(6) .0214(7) .0204(6)
C12 .0530(10) .0760(10) .0420(10) .0442(7) .0107(9) .0119(9)
C13 .0600(10) .0670(10) .0430(10) .0405(8) .0110(10) .0050(10)
C14 .0551(9) .0568(9) .0480(10) .0409(6) .0236(8) .0214(8)
C15 .0439(9) .0650(10) .0530(10) .0326(7) .0135(9) .0173(9)
C16 .0480(10) .0511(9) .0440(10) .0278(7) .0131(9) .0128(8)
C17 .0980(10) .0870(10) .0540(10) .0701(8) .0270(10) .0160(10)

loop_
_atom_site_label
_atom_site_fract_x
_atom_site_fract_y
_atom_site_fract_z
_atom_site_U_iso_or_equiv
O -.0930(3) .5882(2) .7953(2) 5.13(4)
N1 .3391(3) .1446(2) .4869(2) 3.72(4)
N2 .3139(3) .1602(3) .2517(2) 4.26(4)
N3 .4873(3) -.0150(2) .3094(2) 3.76(4)
N4 .5962(3) -.1182(3) .0604(2) 5.40(5)
C1 .3790(3) .0981(3) .3455(2) 3.06(4)
C2 .5417(3) -.0646(3) .1742(2) 3.66(4)
C11 .2305(3) .2641(3) .5598(2) 3.16(4)
C12 .3239(3) .4019(3) .6973(3) 4.31(5)
C13 .2211(4) .5144(3) .7802(3) 4.47(6)
C14 .0225(3) .4854(3) .7212(3) 3.74(5)
C15 -.0709(3) .3487(3) .5832(3) 4.11(5)
C16 .0323(3) .2364(3) .5022(3) 3.70(5)
C17 -.0071(4) .7186(4) .9454(3) 5.81(7)
H1 .400(4) .110(3) .548(3) 5.8(7)
H2a .335(4) .131(3) .151(3) 5.6(7)
H2b .254(4) .246(3) .282(3) 5.6(7)
H12 .4682 .4222 .7389 4
H13 .2899 .6157 .8805 4
H15 -.2142 .3306 .5401 4
H16 -.0376 .1350 .4022 4
H17a -.1055 .7832 .9869 4
H17b .0181 .6563 1.0126 4
H17c .1258 .8077 .9443 4

loop_
_geom_angle_atom_site_label_1
_geom_angle_atom_site_label_2
_geom_angle_atom_site_label_3
_geom_angle
_geom_angle_publ_flag
C1 N1 C11 127.9(2) yes
C1 N1 H1 117(2) yes
C11 N1 H1 115(2) yes
C1 N2 H2A 125(2) yes
C1 N2 H2B 122(2) yes
H2A N2 H2B 112(3) yes
C1 N3 C2 119.5(2) yes
N1 C1 N2 121.0(2) yes
N1 C1 N3 114.5(2) yes
N2 C1 N3 124.6(2) yes
N3 C2 N4 173.5(3) yes
C14 O C17 117.4(2) no
N1 C11 C12 117.9(2) no
N1 C11 C16 122.3(2) no
C12 C11 C16 119.6(2) no
C11 C12 C13 121.0(2) no
C11 C12 H12 119.5(2) no
C13 C12 H12 119.4(2) no
C12 C13 C14 118.9(2) no
C12 C13 H13 121.0(2) no
C14 C13 H13 120.2(3) no
O C14 C13 123.2(2) no
O C14 C15 116.4(2) no
C13 C14 C15 120.3(2) no
C14 C15 C16 120.3(2) no
C14 C15 H15 119.7(2) no
C16 C15 H15 120.0(2) no
C11 C16 C15 119.9(2) no
C11 C16 H16 120.1(2) no
C15 C16 H16 120.0(2) no
O C17 H17a 109.7(3) no
O C17 H17b 109.6(2) no
O C17 H17c 109.8(3) no
H17a C17 H17b 108.9(3) no
H17a C17 H17c 109.6(3) no
H17b C17 H17c 109.3(3) no

loop_
_geom_bond_atom_site_label_1
_geom_bond_atom_site_label_2
_geom_bond_site_symmetry_1
_geom_bond_site_symmetry_2
_geom_bond_distance
_geom_bond_publ_flag
N1 C1 . . 1.328(3) yes
N1 H1 . . .89(4) n
N2 C1 . . 1.317(3) yes
N2 H2a . . .93(3) n
N2 H2b . . .91(3) n
N3 C1 . . 1.342(3) yes
N3 C2 . . 1.314(3) yes
N4 C2 . . 1.142(3) yes
O C14 . . 1.380(3) no
O C17 . . 1.421(3) no
N1 C11 . . 1.432(3) no
C11 C12 . . 1.368(2) no
C11 C16 . . 1.374(3) no
C12 C13 . . 1.391(4) no
C12 H12 . . 1.000(2) no
C13 C14 . . 1.378(3) no
C13 H13 . . 1.002(2) no
C14 C15 . . 1.367(3) no
C15 C16 . . 1.387(4) no
C15 H15 . . 1.003(2) no
C16 H16 . . 1.000(2) no
C17 H17a . . 1.002(3) no
C17 H17b . . 1.005(4) no
C17 H17c . . .997(3) no

loop_
_geom_torsion_atom_site_label_1
_geom_torsion_atom_site_label_2
_geom_torsion_atom_site_label_3
_geom_torsion_atom_site_label_4
_geom_torsion
_geom_torsion_publ_flag
C1 N1 C11 C16 57.0(10) yes
C2 N3 C1 N1 -178.0(10) yes
C2 N3 C1 N2 3.0(10) yes
C17 O C14 C13 -6.0(10) no
C17 O C14 C15 174.0(10) no
C14 O C17 H17a -180.0(10) no
C14 O C17 H17b -60.0(10) no
C14 O C17 H17c 60.0(10) no
C11 N1 C1 N2 -1.0(10) no
C11 N1 C1 N3 179.0(10) no
H1 N1 C1 N2 -172.0(10) no
H1 N1 C1 N3 8.0(10) no
C1 N1 C11 C12 -128.0(10) no
H1 N1 C11 C12 43.0(10) no
H1 N1 C11 C16 -132.0(10) no
H2a N2 C1 N1 -179.0(10) no
H2a N2 C1 N3 1.0(10) no
H2b N2 C1 N1 7.0(10) no
H2b N2 C1 N3 -173.0(10) no
C1 N3 C2 N4 -176.0(10) no
N1 C11 C12 C13 -175.0(10) no
N1 C11 C12 H12 5.0(10) no
C16 C11 C12 C13 .0(10) no
C16 C11 C12 H12 -180.0(10) no
N1 C11 C16 C15 175.0(10) no
N1 C11 C16 H16 -4.0(10) no
C12 C11 C16 C15 .0(10) no
C12 C11 C16 H16 -179.0(10) no
C11 C12 C13 C14 .0(10) no
C11 C12 C13 H13 -180.0(10) no
H12 C12 C13 C14 180.0(10) no
H12 C12 C13 H13 .0(10) no
C12 C13 C14 O 179.0(10) no
C12 C13 C14 C15 .0(10) no
H13 C13 C14 O -1.0(10) no
H13 C13 C14 C15 179.0(10) no
O C14 C15 C16 -179.0(10) no
O C14 C15 H15 2.0(10) no
C13 C14 C15 C16 1.0(10) no
C13 C14 C15 H15 -179.0(10) no
C14 C15 C16 C11 -1.0(10) no
C14 C15 C16 H16 179.0(10) no
H15 C15 C16 C11 179.0(10) no
H15 C15 C16 H16 -2.0(10) no
